data_2225269
loop_
_publ_author_name
'Amani, Vahid'
'Safari, Nasser'
'Khavasi, Hamid Reza'

_publ_section_title
;
 3-Phenylpyridinium tetrachloridoaurate(III)
;
_journal_coeditor_code HB5341
_journal_issue 3
_journal_name_full 'Acta Crystallographica Section E'
_journal_page_first m345
_journal_paper_doi 10.1107/S1600536810006860
_journal_volume 66
_journal_year 2010
_chemical_formula_iupac '(C11 H10 N) [Au Cl4]'
_chemical_formula_moiety 'C11 H10 N +, Au Cl4 -'
_chemical_formula_sum 'C11 H10 Au Cl4 N'
_chemical_formula_weight 494.97
_chemical_name_systematic
;
3-Phenylpyridinium tetrachloridoaurate(III)
;
_space_group_IT_number 2
_symmetry_cell_setting triclinic
_symmetry_space_group_name_Hall '-P 1'
_symmetry_space_group_name_H-M 'P -1'
_atom_sites_solution_hydrogens geom
_atom_sites_solution_primary direct
_atom_sites_solution_secondary difmap
_audit_creation_method SHELXL-97
_cell_angle_alpha 94.106(11)
_cell_angle_beta 107.125(10)
_cell_angle_gamma 97.216(10)
_cell_formula_units_Z 2
_cell_length_a 7.7629(9)
_cell_length_b 8.5901(11)
_cell_length_c 11.0530(15)
_cell_measurement_reflns_used 984
_cell_measurement_temperature 298(2)
_cell_measurement_theta_max 29.16
_cell_measurement_theta_min 1.94
_cell_volume 694.20(16)
_computing_cell_refinement 'X-AREA (Stoe & Cie, 2005)'
_computing_data_collection 'X-AREA (Stoe & Cie, 2005)'
_computing_data_reduction 'X-AREA (Stoe & Cie, 2005)'
_computing_molecular_graphics 'ORTEP-3 (Farrugia, 1997)'
_computing_publication_material 'WinGX (Farrugia, 1999)'
_computing_structure_refinement 'SHELXL97 (Sheldrick, 2008)'
_computing_structure_solution 'SHELXS97 (Sheldrick, 2008)'
_diffrn_ambient_temperature 298(2)
_diffrn_detector_area_resol_mean '0.15 mm'
_diffrn_measured_fraction_theta_full 0.986
_diffrn_measured_fraction_theta_max 0.986
_diffrn_measurement_device_type 'Stoe IPDS II'
_diffrn_measurement_method 'rotation method'
_diffrn_radiation_monochromator graphite
_diffrn_radiation_source 'fine-focus sealed tube'
_diffrn_radiation_type MoK\a
_diffrn_radiation_wavelength 0.71073
_diffrn_reflns_av_R_equivalents 0.0507
_diffrn_reflns_av_sigmaI/netI 0.0357
_diffrn_reflns_limit_h_max 10
_diffrn_reflns_limit_h_min -10
_diffrn_reflns_limit_k_max 11
_diffrn_reflns_limit_k_min -11
_diffrn_reflns_limit_l_max 15
_diffrn_reflns_limit_l_min -15
_diffrn_reflns_number 7980
_diffrn_reflns_theta_full 29.16
_diffrn_reflns_theta_max 29.16
_diffrn_reflns_theta_min 1.94
_diffrn_standards_number 0
_exptl_absorpt_coefficient_mu 11.341
_exptl_absorpt_correction_T_max 0.180
_exptl_absorpt_correction_T_min 0.067
_exptl_absorpt_correction_type numerical
_exptl_absorpt_process_details '(X-RED; Stoe & Cie, 2005)'
_exptl_crystal_colour Yellow
_exptl_crystal_density_diffrn 2.368
_exptl_crystal_density_method 'not measured'
_exptl_crystal_description Block
_exptl_crystal_F_000 460
_exptl_crystal_size_max 0.40
_exptl_crystal_size_mid 0.35
_exptl_crystal_size_min 0.28
_refine_diff_density_max 1.188
_refine_diff_density_min -1.852
_refine_ls_extinction_method none
_refine_ls_goodness_of_fit_ref 1.153
_refine_ls_hydrogen_treatment constr
_refine_ls_matrix_type full
_refine_ls_number_parameters 154
_refine_ls_number_reflns 3688
_refine_ls_number_restraints 0
_refine_ls_restrained_S_all 1.153
_refine_ls_R_factor_all 0.0313
_refine_ls_R_factor_gt 0.0296
_refine_ls_shift/su_max 0.001
_refine_ls_shift/su_mean 0.000
_refine_ls_structure_factor_coef Fsqd
_refine_ls_weighting_details 'calc w=1/[\s^2^(Fo^2^)+(0.0490P)^2^+0.4225P] where P=(Fo^2^+2Fc^2^)/3'
_refine_ls_weighting_scheme calc
_refine_ls_wR_factor_gt 0.0822
_refine_ls_wR_factor_ref 0.0831
_reflns_number_gt 3513
_reflns_number_total 3688
_reflns_threshold_expression I>2sigma(I)
_cod_data_source_file hb5341.cif
_cod_data_source_block I
_cod_depositor_comments
;
The following automatic conversions were performed:
'_symmetry_cell_setting' value 'Triclinic' changed to 'triclinic'
according to '/home/saulius/struct/CIF-dictionaries/cif_core.dic'
dictionary named 'cif_core.dic' version 2.4.1 from 2010-06-29.

Automatic conversion script
Id: cif_fix_enum 1527 2010-12-29 10:47:43Z saulius 

The following automatic conversions were performed:

'_symmetry_cell_setting' value 'Triclinic' changed to 'triclinic'
according to /home/saulius/struct/CIF-dictionaries/cif_core.dic
dictionary named 'cif_core.dic' version 2.4.1 from 2010-06-29.

Automatic conversion script
Id: cif_fix_values 1715 2011-07-08 13:25:40Z adriana 
;
_cod_original_cell_volume 694.20(15)
_cod_original_formula_sum 'C11 H10 Au1 Cl4 N1'
_cod_database_code 2225269
_cod_database_fobs_code 2225269

loop_
_symmetry_equiv_pos_as_xyz
'x, y, z'
'-x, -y, -z'

loop_
_atom_site_type_symbol
_atom_site_label
_atom_site_fract_x
_atom_site_fract_y
_atom_site_fract_z
_atom_site_U_iso_or_equiv
_atom_site_adp_type
_atom_site_calc_flag
_atom_site_refinement_flags
_atom_site_occupancy
_atom_site_disorder_assembly
_atom_site_disorder_group
C C1 0.3073(8) 0.3645(7) 0.7222(6) 0.0534(13) Uani d . 1 . .
H H1 0.4141 0.3203 0.7415 0.064 Uiso calc R 1 . .
C C2 -0.0102(9) 0.3328(8) 0.6148(7) 0.0593(14) Uani d . 1 . .
H H2 -0.1157 0.2683 0.5638 0.071 Uiso calc R 1 . .
C C3 -0.0149(8) 0.4824(7) 0.6606(6) 0.0556(13) Uani d . 1 . .
H H3 -0.1242 0.5229 0.6395 0.067 Uiso calc R 1 . .
C C4 0.1433(8) 0.5748(6) 0.7388(6) 0.0487(11) Uani d . 1 . .
H H4 0.1386 0.6775 0.7691 0.058 Uiso calc R 1 . .
C C5 0.3102(7) 0.5176(6) 0.7733(5) 0.0412(9) Uani d . 1 . .
C C6 0.4797(7) 0.6118(6) 0.8579(5) 0.0429(9) Uani d . 1 . .
C C7 0.4751(9) 0.7355(7) 0.9442(6) 0.0556(13) Uani d . 1 . .
H H7 0.3628 0.7566 0.9497 0.067 Uiso calc R 1 . .
C C8 0.6310(11) 0.8273(9) 1.0215(7) 0.0693(18) Uani d . 1 . .
H H8 0.6239 0.9105 1.0776 0.083 Uiso calc R 1 . .
C C9 0.7981(10) 0.7962(10) 1.0160(7) 0.0676(17) Uani d . 1 . .
H H9 0.9042 0.8600 1.0669 0.081 Uiso calc R 1 . .
C C10 0.8084(9) 0.6706(10) 0.9353(8) 0.0721(19) Uani d . 1 . .
H H10 0.9217 0.6470 0.9342 0.087 Uiso calc R 1 . .
C C11 0.6485(8) 0.5781(8) 0.8545(6) 0.0591(14) Uani d . 1 . .
H H11 0.6556 0.4944 0.7989 0.071 Uiso calc R 1 . .
N N1 0.1525(9) 0.2805(7) 0.6455(6) 0.0651(14) Uani d . 1 . .
H H1A 0.1565 0.1871 0.6136 0.078 Uiso calc R 1 . .
Au Au1 0.377224(19) 0.071414(17) 0.338315(15) 0.03590(7) Uani d . 1 . .
Cl Cl1 0.08562(18) 0.08586(18) 0.33626(17) 0.0559(3) Uani d . 1 . .
Cl Cl2 0.4746(2) 0.30376(17) 0.46750(16) 0.0571(3) Uani d . 1 . .
Cl Cl3 0.67028(17) 0.05728(17) 0.34422(16) 0.0509(3) Uani d . 1 . .
Cl Cl4 0.28061(19) -0.15918(17) 0.20634(17) 0.0581(3) Uani d . 1 . .

loop_
_atom_site_aniso_label
_atom_site_aniso_U_11
_atom_site_aniso_U_22
_atom_site_aniso_U_33
_atom_site_aniso_U_12
_atom_site_aniso_U_13
_atom_site_aniso_U_23
C1 0.051(3) 0.046(3) 0.063(3) 0.013(2) 0.019(2) -0.006(2)
C2 0.056(3) 0.052(3) 0.064(3) -0.004(2) 0.016(3) -0.002(3)
C3 0.046(3) 0.052(3) 0.067(3) 0.008(2) 0.016(2) 0.004(3)
C4 0.053(3) 0.039(2) 0.057(3) 0.012(2) 0.019(2) 0.003(2)
C5 0.047(2) 0.037(2) 0.045(2) 0.0093(18) 0.0195(19) 0.0048(17)
C6 0.046(2) 0.042(2) 0.044(2) 0.0103(18) 0.0162(19) 0.0077(18)
C7 0.057(3) 0.054(3) 0.053(3) 0.013(2) 0.014(2) -0.005(2)
C8 0.072(4) 0.066(4) 0.057(3) 0.009(3) 0.004(3) -0.010(3)
C9 0.053(3) 0.078(4) 0.064(4) 0.005(3) 0.007(3) 0.011(3)
C10 0.042(3) 0.098(5) 0.075(4) 0.012(3) 0.016(3) 0.011(4)
C11 0.050(3) 0.066(3) 0.064(3) 0.012(3) 0.023(3) -0.001(3)
N1 0.071(3) 0.045(2) 0.074(3) 0.011(2) 0.018(3) -0.011(2)
Au1 0.02898(10) 0.03416(10) 0.04446(11) 0.00715(6) 0.01061(7) 0.00261(7)
Cl1 0.0343(5) 0.0527(6) 0.0830(9) 0.0122(5) 0.0208(6) 0.0012(6)
Cl2 0.0560(7) 0.0460(6) 0.0653(8) 0.0017(5) 0.0195(6) -0.0122(6)
Cl3 0.0307(5) 0.0498(6) 0.0711(8) 0.0074(4) 0.0153(5) -0.0007(6)
Cl4 0.0428(6) 0.0492(6) 0.0737(9) 0.0055(5) 0.0108(6) -0.0164(6)

loop_
_atom_type_symbol
_atom_type_description
_atom_type_scat_dispersion_real
_atom_type_scat_dispersion_imag
_atom_type_scat_source
C C 0.0033 0.0016 'International Tables Vol C Tables 4.2.6.8 and 6.1.1.4'
H H 0.0000 0.0000 'International Tables Vol C Tables 4.2.6.8 and 6.1.1.4'
N N 0.0061 0.0033 'International Tables Vol C Tables 4.2.6.8 and 6.1.1.4'
O O 0.0106 0.0060 'International Tables Vol C Tables 4.2.6.8 and 6.1.1.4'
Au Au -2.0133 8.8022 'International Tables Vol C Tables 4.2.6.8 and 6.1.1.4'
Cl Cl 0.1484 0.1585 'International Tables Vol C Tables 4.2.6.8 and 6.1.1.4'

loop_
_geom_angle_atom_site_label_1
_geom_angle_atom_site_label_2
_geom_angle_atom_site_label_3
_geom_angle_site_symmetry_1
_geom_angle_site_symmetry_3
_geom_angle
_geom_angle_publ_flag
N1 C1 C5 . . 120.5(5) ?
N1 C1 H1 . . 119.7 ?
C5 C1 H1 . . 119.7 ?
N1 C2 C3 . . 117.9(6) ?
N1 C2 H2 . . 121.0 ?
C3 C2 H2 . . 121.0 ?
C2 C3 C4 . . 119.9(6) ?
C2 C3 H3 . . 120.0 ?
C4 C3 H3 . . 120.0 ?
C3 C4 C5 . . 121.7(5) ?
C3 C4 H4 . . 119.2 ?
C5 C4 H4 . . 119.2 ?
C1 C5 C4 . . 115.8(5) ?
C1 C5 C6 . . 121.2(5) ?
C4 C5 C6 . . 123.0(4) ?
C11 C6 C7 . . 118.3(5) ?
C11 C6 C5 . . 120.8(5) ?
C7 C6 C5 . . 120.8(5) ?
C8 C7 C6 . . 121.8(6) ?
C8 C7 H7 . . 119.1 ?
C6 C7 H7 . . 119.1 ?
C7 C8 C9 . . 119.8(7) ?
C7 C8 H8 . . 120.1 ?
C9 C8 H8 . . 120.1 ?
C8 C9 C10 . . 120.0(7) ?
C8 C9 H9 . . 120.0 ?
C10 C9 H9 . . 120.0 ?
C9 C10 C11 . . 120.2(6) ?
C9 C10 H10 . . 119.9 ?
C11 C10 H10 . . 119.9 ?
C6 C11 C10 . . 119.8(6) ?
C6 C11 H11 . . 120.1 ?
C10 C11 H11 . . 120.1 ?
C1 N1 C2 . . 124.0(5) ?
C1 N1 H1A . . 118.0 ?
C2 N1 H1A . . 118.0 ?
Cl2 Au1 Cl3 . . 89.51(5) n
Cl2 Au1 Cl1 . . 89.92(6) n
Cl3 Au1 Cl1 . . 178.98(5) n
Cl2 Au1 Cl4 . . 179.07(6) n
Cl3 Au1 Cl4 . . 90.20(5) n
Cl1 Au1 Cl4 . . 90.38(5) n

loop_
_geom_bond_atom_site_label_1
_geom_bond_atom_site_label_2
_geom_bond_site_symmetry_2
_geom_bond_distance
_geom_bond_publ_flag
C1 N1 . 1.333(8) ?
C1 C5 . 1.389(7) ?
C1 H1 . 0.9300 ?
C2 N1 . 1.351(9) ?
C2 C3 . 1.356(9) ?
C2 H2 . 0.9300 ?
C3 C4 . 1.384(8) ?
C3 H3 . 0.9300 ?
C4 C5 . 1.400(7) ?
C4 H4 . 0.9300 ?
C5 C6 . 1.470(8) ?
C6 C11 . 1.388(8) ?
C6 C7 . 1.388(7) ?
C7 C8 . 1.368(9) ?
C7 H7 . 0.9300 ?
C8 C9 . 1.375(12) ?
C8 H8 . 0.9300 ?
C9 C10 . 1.376(11) ?
C9 H9 . 0.9300 ?
C10 C11 . 1.403(9) ?
C10 H10 . 0.9300 ?
C11 H11 . 0.9300 ?
N1 H1A . 0.8600 ?
Au1 Cl2 . 2.2740(13) y
Au1 Cl3 . 2.2754(12) y
Au1 Cl1 . 2.2762(12) y
Au1 Cl4 . 2.2766(13) y

loop_
_geom_hbond_atom_site_label_D
_geom_hbond_atom_site_label_H
_geom_hbond_atom_site_label_A
_geom_hbond_site_symmetry_A
_geom_hbond_distance_DH
_geom_hbond_distance_HA
_geom_hbond_distance_DA
_geom_hbond_angle_DHA
_geom_hbond_publ_flag
N1 H1A Cl3 2_656 0.86 2.63 3.359(7) 143 yes
C1 H1 Cl4 2_656 0.93 2.83 3.755(7) 175 yes

loop_
_geom_torsion_atom_site_label_1
_geom_torsion_atom_site_label_2
_geom_torsion_atom_site_label_3
_geom_torsion_atom_site_label_4
_geom_torsion_site_symmetry_1
_geom_torsion_site_symmetry_2
_geom_torsion_site_symmetry_3
_geom_torsion_site_symmetry_4
_geom_torsion
_geom_torsion_publ_flag
N1 C2 C3 C4 . . . . -1.5(10) ?
C2 C3 C4 C5 . . . . -0.5(10) ?
N1 C1 C5 C4 . . . . -0.2(9) ?
N1 C1 C5 C6 . . . . -180.0(6) ?
C3 C4 C5 C1 . . . . 1.3(9) ?
C3 C4 C5 C6 . . . . -178.9(5) ?
C1 C5 C6 C11 . . . . 23.1(8) ?
C4 C5 C6 C11 . . . . -156.7(6) ?
C1 C5 C6 C7 . . . . -156.1(6) ?
C4 C5 C6 C7 . . . . 24.1(8) ?
C11 C6 C7 C8 . . . . 2.5(10) ?
C5 C6 C7 C8 . . . . -178.3(6) ?
C6 C7 C8 C9 . . . . -1.0(12) ?
C7 C8 C9 C10 . . . . -1.6(13) ?
C8 C9 C10 C11 . . . . 2.7(12) ?
C7 C6 C11 C10 . . . . -1.4(10) ?
C5 C6 C11 C10 . . . . 179.4(6) ?
C9 C10 C11 C6 . . . . -1.1(12) ?
C5 C1 N1 C2 . . . . -1.9(11) ?
C3 C2 N1 C1 . . . . 2.8(11) ?
